data_7126919
loop_
_publ_author_name
'Craig, Donald'
'Spreadbury, Samuel R. J.'
'White, Andrew J. P.'

_publ_section_title
;
 Synthesis and hetero-Diels-Alder reactions of enantiomerically pure
 dihydro-1<i>H</i>-azepines.
;
_journal_issue 68
_journal_name_full 'Chemical communications (Cambridge, England)'
_journal_page_first 9803
_journal_page_last 9806
_journal_paper_doi 10.1039/d0cc04413j
_journal_volume 56
_journal_year 2020
_chemical_absolute_configuration ad
_chemical_formula_moiety 'C40 H36 Cl N7 O6 S, C4 H8 O2'
_chemical_formula_sum 'C44 H44 Cl N7 O8 S'
_chemical_formula_weight 866.37
_space_group_crystal_system monoclinic
_space_group_IT_number 4
_space_group_name_Hall 'P 2yb'
_space_group_name_H-M_alt 'P 1 21 1'
_atom_sites_solution_hydrogens geom
_audit_creation_method SHELXL-2018/3
_audit_update_record
;
2020-06-24 deposited with the CCDC.	2020-07-13 downloaded from the CCDC.
;
_cell_angle_alpha 90
_cell_angle_beta 113.163(3)
_cell_angle_gamma 90
_cell_formula_units_Z 4
_cell_length_a 13.9352(4)
_cell_length_b 23.7680(5)
_cell_length_c 13.9594(4)
_cell_measurement_reflns_used 3708
_cell_measurement_temperature 173(2)
_cell_measurement_theta_max 72.6820
_cell_measurement_theta_min 3.7750
_cell_volume 4250.8(2)
_computing_cell_refinement 'CrysAlisPro, Rigaku OD'
_computing_data_collection 'CrysAlisPro, Rigaku OD'
_computing_data_reduction 'CrysAlisPro, Rigaku OD'
_computing_molecular_graphics 'Bruker SHELXTL'
_computing_publication_material 'CIFTAB-2014 (Sheldrick, 2017)'
_computing_structure_refinement 'SHELXL-2018/3 (Sheldrick, 2018)'
_computing_structure_solution 'SHELXS-2014 (Sheldrick, 2017)'
_diffrn_ambient_temperature 173(2)
_diffrn_detector_area_resol_mean 10.4115
_diffrn_measured_fraction_theta_full 0.985
_diffrn_measured_fraction_theta_max 0.945
_diffrn_measurement_device_type 'Agilent Xcalibur PX Ultra A'
_diffrn_measurement_method 'omega scans'
_diffrn_radiation_type CuK\a
_diffrn_radiation_wavelength 1.54184
_diffrn_reflns_av_R_equivalents 0.0403
_diffrn_reflns_av_unetI/netI 0.0685
_diffrn_reflns_Laue_measured_fraction_full 0.985
_diffrn_reflns_Laue_measured_fraction_max 0.945
_diffrn_reflns_limit_h_max 15
_diffrn_reflns_limit_h_min -17
_diffrn_reflns_limit_k_max 29
_diffrn_reflns_limit_k_min -19
_diffrn_reflns_limit_l_max 15
_diffrn_reflns_limit_l_min -16
_diffrn_reflns_number 13698
_diffrn_reflns_point_group_measured_fraction_full 0.678
_diffrn_reflns_point_group_measured_fraction_max 0.642
_diffrn_reflns_theta_full 67.684
_diffrn_reflns_theta_max 73.456
_diffrn_reflns_theta_min 3.444
_diffrn_source 'Enhance Ultra (Cu) X-ray Source'
_exptl_absorpt_coefficient_mu 1.773
_exptl_absorpt_correction_T_max 0.962
_exptl_absorpt_correction_T_min 0.775
_exptl_absorpt_correction_type analytical
_exptl_absorpt_process_details
; 
CrysAlisPro 1.171.38.46 (Rigaku Oxford Diffraction, 2015) 
Analytical numeric absorption correction using a multifaceted crystal 
model based on expressions derived by R.C. Clark & J.S. Reid. 
(Clark, R. C. & Reid, J. S. (1995). Acta Cryst. A51, 887-897) 
Empirical absorption correction using spherical harmonics, 
implemented in SCALE3 ABSPACK scaling algorithm. 
;
_exptl_crystal_colour Colourless
_exptl_crystal_density_diffrn 1.354
_exptl_crystal_description needles
_exptl_crystal_F_000 1816
_exptl_crystal_size_max 0.285
_exptl_crystal_size_mid 0.044
_exptl_crystal_size_min 0.024
_refine_diff_density_max 0.189
_refine_diff_density_min -0.210
_refine_diff_density_rms 0.045
_refine_ls_abs_structure_details
; 
 Classical Flack method preferred over Parsons because s.u. lower. 
;
_refine_ls_abs_structure_Flack -0.019(16)
_refine_ls_extinction_coef 0.00048(6)
_refine_ls_extinction_expression Fc^*^=kFc[1+0.001xFc^2^\l^3^/sin(2\q)]^-1/4^
_refine_ls_extinction_method 'SHELXL-2018/3 (Sheldrick 2018)'
_refine_ls_goodness_of_fit_ref 1.018
_refine_ls_hydrogen_treatment constr
_refine_ls_matrix_type full
_refine_ls_number_parameters 1121
_refine_ls_number_reflns 10999
_refine_ls_number_restraints 27
_refine_ls_restrained_S_all 1.018
_refine_ls_R_factor_all 0.0647
_refine_ls_R_factor_gt 0.0450
_refine_ls_shift/su_max 0.001
_refine_ls_shift/su_mean 0.000
_refine_ls_structure_factor_coef Fsqd
_refine_ls_weighting_details 'w=1/[\s^2^(Fo^2^)+(0.0389P)^2^] where P=(Fo^2^+2Fc^2^)/3'
_refine_ls_weighting_scheme calc
_refine_ls_wR_factor_gt 0.0951
_refine_ls_wR_factor_ref 0.1070
_reflns_Friedel_coverage 0.325
_reflns_Friedel_fraction_full 0.355
_reflns_Friedel_fraction_max 0.323
_reflns_number_gt 8610
_reflns_number_total 10999
_reflns_threshold_expression 'I > 2\s(I)'
_cod_data_source_file d0cc04413j10.cif
_cod_data_source_block 37
_cod_depositor_comments 'Adding full bibliography for 7126916--7126919.cif.'
_cod_original_sg_symbol_H-M 'P 21'
_cod_database_code 7126919
_shelx_shelxl_version_number 2018/3
_shelx_space_group_comment
; 
The symmetry employed for this shelxl refinement is uniquely defined 
by the following loop, which should always be used as a source of 
symmetry information in preference to the above space-group names. 
They are only intended as comments. 
;

loop_
_space_group_symop_operation_xyz
'x, y, z'
'-x, y+1/2, -z'

loop_
_atom_site_label
_atom_site_type_symbol
_atom_site_fract_x
_atom_site_fract_y
_atom_site_fract_z
_atom_site_U_iso_or_equiv
_atom_site_adp_type
_atom_site_occupancy
_atom_site_site_symmetry_order
_atom_site_calc_flag
_atom_site_refinement_flags_posn
_atom_site_refinement_flags_adp
_atom_site_refinement_flags_occupancy
_atom_site_disorder_assembly
_atom_site_disorder_group
N1A N 0.6192(3) 0.20617(17) 0.9493(3) 0.0309(9) Uani 1 1 d . . . . .
C2A C 0.5697(4) 0.2468(2) 0.9840(4) 0.0327(11) Uani 1 1 d . . . . .
O2A O 0.5216(3) 0.23943(16) 1.0388(3) 0.0438(9) Uani 1 1 d . . . . .
N3A N 0.5895(3) 0.29774(17) 0.9450(3) 0.0313(9) Uani 1 1 d . . . . .
C4A C 0.6342(4) 0.2883(2) 0.8721(4) 0.0307(10) Uani 1 1 d . . . . .
O4A O 0.6510(3) 0.32241(15) 0.8164(3) 0.0386(8) Uani 1 1 d . . . . .
N5A N 0.6588(3) 0.23221(17) 0.8805(3) 0.0292(9) Uani 1 1 d . . . . .
C6A C 0.6650(3) 0.1978(2) 0.7973(4) 0.0277(10) Uani 1 1 d . . . . .
H6A H 0.689121 0.222280 0.752906 0.033 Uiso 1 1 calc R U . . .
C7A C 0.5564(4) 0.1748(2) 0.7288(4) 0.0290(10) Uani 1 1 d . . . . .
H7A H 0.564141 0.142160 0.687177 0.035 Uiso 1 1 calc R U . . .
N8A N 0.4866(3) 0.21729(18) 0.6578(3) 0.0298(9) Uani 1 1 d . . . . .
C9A C 0.5133(4) 0.2422(2) 0.5800(4) 0.0315(11) Uani 1 1 d . . . . .
O9A O 0.5988(3) 0.26002(16) 0.5912(3) 0.0391(8) Uani 1 1 d . . . . .
N10A N 0.4230(3) 0.24341(18) 0.4912(3) 0.0346(9) Uani 1 1 d . . . . .
C11A C 0.3425(4) 0.2135(2) 0.5053(4) 0.0327(11) Uani 1 1 d . . . . .
O11A O 0.2538(3) 0.20711(17) 0.4423(3) 0.0429(9) Uani 1 1 d . . . . .
N12A N 0.3857(3) 0.19425(18) 0.6042(3) 0.0314(9) Uani 1 1 d . . . . .
C13A C 0.3243(4) 0.1769(2) 0.6644(4) 0.0309(10) Uani 1 1 d . . . . .
H13A H 0.279053 0.144508 0.627574 0.037 Uiso 1 1 calc R U . . .
C14A C 0.3994(4) 0.1568(2) 0.7692(4) 0.0304(10) Uani 1 1 d . . . . .
H14A H 0.371376 0.144114 0.817345 0.036 Uiso 1 1 calc R U . . .
C15A C 0.5024(4) 0.1555(2) 0.7989(4) 0.0285(10) Uani 1 1 d . . . . .
C16A C 0.5705(4) 0.14985(19) 0.9140(4) 0.0280(10) Uani 1 1 d . . . . .
H16A H 0.523484 0.141999 0.951178 0.034 Uiso 1 1 calc R U . . .
N17A N 0.6493(3) 0.10585(16) 0.9426(3) 0.0303(9) Uani 1 1 d . . . . .
C18A C 0.7108(4) 0.0956(2) 0.8789(4) 0.0343(11) Uani 1 1 d D . . . .
H18A H 0.777589 0.078721 0.928601 0.041 Uiso 0.83(2) 1 calc R U P A 1
H18C H 0.776885 0.077151 0.926515 0.041 Uiso 0.17(2) 1 calc R U P A 2
C19A C 0.7446(4) 0.1502(2) 0.8412(4) 0.0317(11) Uani 1 1 d . . . . .
H19A H 0.804842 0.165759 0.900443 0.038 Uiso 1 1 calc R U . . .
H19B H 0.770137 0.139772 0.786675 0.038 Uiso 1 1 calc R U . . .
C20A C 0.5584(4) 0.3526(2) 0.9638(4) 0.0319(11) Uani 1 1 d . . . . .
C21A C 0.6261(4) 0.3966(2) 0.9760(4) 0.0371(12) Uani 1 1 d . . . . .
H21A H 0.694250 0.390207 0.978372 0.045 Uiso 1 1 calc R U . . .
C22A C 0.5923(5) 0.4509(2) 0.9850(5) 0.0534(16) Uani 1 1 d . . . . .
H22A H 0.637703 0.481904 0.992733 0.064 Uiso 1 1 calc R U . . .
C23A C 0.4948(6) 0.4598(3) 0.9827(6) 0.0618(19) Uani 1 1 d . . . . .
H23A H 0.471909 0.497007 0.986896 0.074 Uiso 1 1 calc R U . . .
C24A C 0.4297(5) 0.4151(3) 0.9744(6) 0.0600(18) Uani 1 1 d . . . . .
H24A H 0.362912 0.421478 0.975659 0.072 Uiso 1 1 calc R U . . .
C25A C 0.4606(4) 0.3608(2) 0.9641(4) 0.0432(13) Uani 1 1 d . . . . .
H25A H 0.415301 0.329794 0.957477 0.052 Uiso 1 1 calc R U . . .
C26A C 0.4133(4) 0.2700(2) 0.3956(4) 0.0385(12) Uani 1 1 d . . . . .
C27A C 0.4832(4) 0.2566(3) 0.3507(4) 0.0442(13) Uani 1 1 d . . . . .
H27A H 0.537817 0.230270 0.382829 0.053 Uiso 1 1 calc R U . . .
C28A C 0.4713(5) 0.2828(3) 0.2570(5) 0.0593(18) Uani 1 1 d . . . . .
H28A H 0.517989 0.274233 0.224478 0.071 Uiso 1 1 calc R U . . .
C29A C 0.3915(6) 0.3211(4) 0.2116(5) 0.078(2) Uani 1 1 d . . . . .
H29A H 0.384330 0.339113 0.148477 0.093 Uiso 1 1 calc R U . . .
C30A C 0.3221(6) 0.3334(4) 0.2570(6) 0.079(2) Uani 1 1 d . . . . .
H30A H 0.266683 0.359149 0.224405 0.095 Uiso 1 1 calc R U . . .
C31A C 0.3332(6) 0.3084(3) 0.3490(5) 0.0602(18) Uani 1 1 d . . . . .
H31A H 0.286182 0.317280 0.381006 0.072 Uiso 1 1 calc R U . . .
C32A C 0.2548(4) 0.2235(2) 0.6737(4) 0.0310(10) Uani 1 1 d . . . . .
C33A C 0.1524(4) 0.2262(3) 0.6033(4) 0.0441(14) Uani 1 1 d . . . . .
H33A H 0.126346 0.197895 0.551320 0.053 Uiso 1 1 calc R U . . .
C34A C 0.0864(4) 0.2693(3) 0.6068(5) 0.0520(16) Uani 1 1 d . . . . .
H34A H 0.016117 0.270877 0.557532 0.062 Uiso 1 1 calc R U . . .
C35A C 0.1249(4) 0.3098(2) 0.6829(5) 0.0410(13) Uani 1 1 d . . . . .
Cl1A Cl 0.04221(11) 0.36227(6) 0.69277(14) 0.0565(4) Uani 1 1 d . . . . .
C36A C 0.2273(4) 0.3094(3) 0.7518(5) 0.0513(16) Uani 1 1 d . . . . .
H36A H 0.253482 0.338406 0.802301 0.062 Uiso 1 1 calc R U . . .
C37A C 0.2921(4) 0.2663(2) 0.7470(5) 0.0478(15) Uani 1 1 d . . . . .
H37A H 0.363053 0.265912 0.794534 0.057 Uiso 1 1 calc R U . . .
S38A S 0.70146(9) 0.08733(5) 1.06690(9) 0.0331(3) Uani 1 1 d . . . . .
O39A O 0.6193(3) 0.09148(16) 1.1033(3) 0.0378(8) Uani 1 1 d . . . . .
O40A O 0.7521(3) 0.03475(15) 1.0705(3) 0.0423(9) Uani 1 1 d . . . . .
C41A C 0.7971(4) 0.1375(2) 1.1342(4) 0.0332(11) Uani 1 1 d . . . . .
C42A C 0.7696(4) 0.1840(2) 1.1785(4) 0.0413(13) Uani 1 1 d . . . . .
H42A H 0.700440 0.188140 1.174711 0.050 Uiso 1 1 calc R U . . .
C43A C 0.8448(4) 0.2240(2) 1.2281(4) 0.0465(14) Uani 1 1 d . . . . .
H43A H 0.826601 0.255357 1.259616 0.056 Uiso 1 1 calc R U . . .
C44A C 0.9466(5) 0.2196(3) 1.2333(5) 0.0522(15) Uani 1 1 d . . . . .
C45A C 0.9714(5) 0.1721(3) 1.1885(5) 0.0526(16) Uani 1 1 d . . . . .
H45A H 1.040472 0.167968 1.191800 0.063 Uiso 1 1 calc R U . . .
C46A C 0.8984(4) 0.1311(3) 1.1398(4) 0.0415(13) Uani 1 1 d . . . . .
H46A H 0.917051 0.098941 1.110415 0.050 Uiso 1 1 calc R U . . .
C47A C 1.0269(5) 0.2640(3) 1.2856(6) 0.075(2) Uani 1 1 d . . . . .
H47A H 0.991855 0.299336 1.288338 0.112 Uiso 1 1 calc R U . . .
H47B H 1.070731 0.269720 1.246101 0.112 Uiso 1 1 calc R U . . .
H47C H 1.070617 0.251903 1.356611 0.112 Uiso 1 1 calc R U . . .
C48A C 0.6651(8) 0.0504(4) 0.7912(7) 0.042(2) Uani 0.83(2) 1 d D U P A 1
H48A H 0.624854 0.069774 0.723703 0.050 Uiso 0.83(2) 1 calc R U P A 1
C49A C 0.5934(7) 0.0088(5) 0.8143(10) 0.056(3) Uani 0.83(2) 1 d D U P A 1
H49A H 0.534720 0.029252 0.819961 0.083 Uiso 0.83(2) 1 calc R U P A 1
H49B H 0.566767 -0.018706 0.757645 0.083 Uiso 0.83(2) 1 calc R U P A 1
H49C H 0.632516 -0.010666 0.879970 0.083 Uiso 0.83(2) 1 calc R U P A 1
C50A C 0.7574(8) 0.0187(3) 0.7822(8) 0.057(3) Uani 0.83(2) 1 d D U P A 1
H50A H 0.803143 0.045591 0.767371 0.085 Uiso 0.83(2) 1 calc R U P A 1
H50B H 0.796776 -0.000764 0.847812 0.085 Uiso 0.83(2) 1 calc R U P A 1
H50C H 0.731026 -0.008805 0.725487 0.085 Uiso 0.83(2) 1 calc R U P A 1
C48' C 0.650(4) 0.0495(18) 0.796(3) 0.050(10) Uiso 0.17(2) 1 d D U P A 2
H48C H 0.583448 0.067982 0.749962 0.060 Uiso 0.17(2) 1 calc R U P A 2
C49' C 0.617(4) -0.002(2) 0.842(4) 0.045(10) Uiso 0.17(2) 1 d D U P A 2
H49G H 0.584236 0.010357 0.888794 0.067 Uiso 0.17(2) 1 calc R U P A 2
H49H H 0.566537 -0.024365 0.784975 0.067 Uiso 0.17(2) 1 calc R U P A 2
H49I H 0.678142 -0.025142 0.880265 0.067 Uiso 0.17(2) 1 calc R U P A 2
C50' C 0.701(4) 0.030(2) 0.722(4) 0.070(10) Uiso 0.17(2) 1 d D U P A 2
H50G H 0.722451 0.062351 0.692880 0.106 Uiso 0.17(2) 1 calc R U P A 2
H50H H 0.762244 0.006486 0.761054 0.106 Uiso 0.17(2) 1 calc R U P A 2
H50I H 0.650638 0.007263 0.665764 0.106 Uiso 0.17(2) 1 calc R U P A 2
N1B N 0.6993(3) 0.51993(18) 0.5916(3) 0.0336(9) Uani 1 1 d . . . . .
C2B C 0.7703(4) 0.5406(2) 0.5525(4) 0.0351(11) Uani 1 1 d . . . . .
O2B O 0.7470(3) 0.56632(16) 0.4715(3) 0.0427(9) Uani 1 1 d . . . . .
N3B N 0.8684(3) 0.52682(19) 0.6263(3) 0.0364(10) Uani 1 1 d . . . . .
C4B C 0.8602(4) 0.4883(2) 0.6989(4) 0.0360(12) Uani 1 1 d . . . . .
O4B O 0.9298(3) 0.46432(19) 0.7671(3) 0.0500(10) Uani 1 1 d . . . . .
N5B N 0.7558(3) 0.48582(18) 0.6798(3) 0.0339(9) Uani 1 1 d . . . . .
C6B C 0.7015(4) 0.4352(2) 0.6926(4) 0.0334(11) Uani 1 1 d . . . . .
H6B H 0.751836 0.412505 0.751246 0.040 Uiso 1 1 calc R U . . .
C7B C 0.6659(4) 0.3993(2) 0.5936(4) 0.0310(10) Uani 1 1 d . . . . .
H7B H 0.609454 0.373257 0.593550 0.037 Uiso 1 1 calc R U . . .
N8B N 0.7502(3) 0.36552(18) 0.5827(3) 0.0327(9) Uani 1 1 d . . . . .
C9B C 0.7973(4) 0.3222(2) 0.6536(4) 0.0348(11) Uani 1 1 d . . . . .
O9B O 0.8258(3) 0.32530(17) 0.7477(3) 0.0405(9) Uani 1 1 d . . . . .
N10B N 0.8082(3) 0.27652(18) 0.5962(3) 0.0350(10) Uani 1 1 d . . . . .
C11B C 0.7577(4) 0.2875(2) 0.4887(4) 0.0354(11) Uani 1 1 d . . . . .
O11B O 0.7553(3) 0.25795(17) 0.4179(3) 0.0467(9) Uani 1 1 d . . . . .
N12B N 0.7132(3) 0.33931(18) 0.4821(3) 0.0358(10) Uani 1 1 d . . . . .
C13B C 0.6867(4) 0.3751(2) 0.3907(4) 0.0344(11) Uani 1 1 d . . . . .
H13B H 0.634772 0.354331 0.330120 0.041 Uiso 1 1 calc R U . . .
C14B C 0.6334(4) 0.4267(2) 0.4091(4) 0.0331(11) Uani 1 1 d . . . . .
H14B H 0.606228 0.453259 0.354098 0.040 Uiso 1 1 calc R U . . .
C15B C 0.6219(4) 0.4375(2) 0.4984(4) 0.0346(11) Uani 1 1 d . . . . .
C16B C 0.5986(4) 0.4975(2) 0.5185(4) 0.0355(11) Uani 1 1 d . . . . .
H16B H 0.578820 0.518728 0.451542 0.043 Uiso 1 1 calc R U . . .
N17B N 0.5163(3) 0.50644(18) 0.5568(3) 0.0350(10) Uani 1 1 d . . . . .
C18B C 0.5031(4) 0.4663(2) 0.6340(4) 0.0344(11) Uani 1 1 d . . . . .
H18B H 0.464775 0.487949 0.669287 0.041 Uiso 1 1 calc R U . . .
C19B C 0.6088(4) 0.4510(2) 0.7207(4) 0.0333(11) Uani 1 1 d . . . . .
H19C H 0.630876 0.483384 0.769171 0.040 Uiso 1 1 calc R U . . .
H19D H 0.596693 0.419091 0.760147 0.040 Uiso 1 1 calc R U . . .
C20B C 0.9645(4) 0.5466(2) 0.6218(4) 0.0363(12) Uani 1 1 d . . . . .
C21B C 1.0514(4) 0.5126(3) 0.6554(5) 0.0476(14) Uani 1 1 d . . . . .
H21B H 1.048172 0.475894 0.680945 0.057 Uiso 1 1 calc R U . . .
C22B C 1.1434(5) 0.5320(3) 0.6517(5) 0.0551(16) Uani 1 1 d . . . . .
H22B H 1.203824 0.508870 0.676293 0.066 Uiso 1 1 calc R U . . .
C23B C 1.1479(4) 0.5849(3) 0.6126(4) 0.0540(16) Uani 1 1 d . . . . .
H23B H 1.210653 0.597815 0.608510 0.065 Uiso 1 1 calc R U . . .
C24B C 1.0602(5) 0.6189(3) 0.5794(5) 0.0525(15) Uani 1 1 d . . . . .
H24B H 1.062927 0.655332 0.552604 0.063 Uiso 1 1 calc R U . . .
C25B C 0.9689(4) 0.6002(3) 0.5850(4) 0.0435(13) Uani 1 1 d . . . . .
H25B H 0.909278 0.623934 0.563817 0.052 Uiso 1 1 calc R U . . .
C26B C 0.8514(4) 0.2230(2) 0.6398(4) 0.0365(12) Uani 1 1 d . . . . .
C27B C 0.8043(4) 0.1743(2) 0.5900(4) 0.0406(13) Uani 1 1 d . . . . .
H27B H 0.742081 0.175945 0.528645 0.049 Uiso 1 1 calc R U . . .
C28B C 0.8491(5) 0.1226(3) 0.6309(5) 0.0481(14) Uani 1 1 d . . . . .
H28B H 0.817524 0.088726 0.596890 0.058 Uiso 1 1 calc R U . . .
C29B C 0.9380(5) 0.1204(3) 0.7193(5) 0.0506(15) Uani 1 1 d . . . . .
H29B H 0.968269 0.085007 0.746160 0.061 Uiso 1 1 calc R U . . .
C30B C 0.9845(5) 0.1693(3) 0.7703(5) 0.0555(17) Uani 1 1 d . . . . .
H30B H 1.046006 0.167285 0.832310 0.067 Uiso 1 1 calc R U . . .
C31B C 0.9413(4) 0.2217(3) 0.7309(5) 0.0453(14) Uani 1 1 d . . . . .
H31B H 0.972589 0.255517 0.765399 0.054 Uiso 1 1 calc R U . . .
C32B C 0.7782(4) 0.3906(2) 0.3629(4) 0.0343(11) Uani 1 1 d . . . . .
C33B C 0.7731(4) 0.3839(2) 0.2634(4) 0.0424(13) Uani 1 1 d . . . . .
H33B H 0.710955 0.369375 0.211316 0.051 Uiso 1 1 calc R U . . .
C34B C 0.8562(5) 0.3978(3) 0.2367(4) 0.0508(15) Uani 1 1 d . . . . .
H34B H 0.850385 0.393808 0.166923 0.061 Uiso 1 1 calc R U . . .
C35B C 0.9468(4) 0.4174(3) 0.3128(4) 0.0464(14) Uani 1 1 d . . . . .
Cl1B Cl 1.05220(12) 0.43414(9) 0.28113(14) 0.0690(5) Uani 1 1 d . . . . .
C36B C 0.9551(5) 0.4252(3) 0.4133(4) 0.0560(17) Uani 1 1 d . . . . .
H36B H 1.017649 0.439599 0.464997 0.067 Uiso 1 1 calc R U . . .
C37B C 0.8700(4) 0.4116(3) 0.4380(4) 0.0493(15) Uani 1 1 d . . . . .
H37B H 0.874957 0.416875 0.507262 0.059 Uiso 1 1 calc R U . . .
S38B S 0.47828(10) 0.57227(6) 0.55981(10) 0.0368(3) Uani 1 1 d . . . . .
O39B O 0.4973(3) 0.60093(17) 0.4782(3) 0.0483(10) Uani 1 1 d . . . . .
O40B O 0.3747(3) 0.56975(17) 0.5572(3) 0.0450(9) Uani 1 1 d . . . . .
C41B C 0.5568(4) 0.6038(2) 0.6787(4) 0.0373(12) Uani 1 1 d . . . . .
C42B C 0.6500(4) 0.6297(2) 0.6895(5) 0.0456(14) Uani 1 1 d . . . . .
H42B H 0.674902 0.627304 0.635310 0.055 Uiso 1 1 calc R U . . .
C43B C 0.7060(5) 0.6588(3) 0.7798(5) 0.0527(15) Uani 1 1 d . . . . .
H43B H 0.769316 0.676677 0.786571 0.063 Uiso 1 1 calc R U . . .
C44B C 0.6729(5) 0.6626(3) 0.8605(5) 0.0511(15) Uani 1 1 d . . . . .
C45B C 0.5806(5) 0.6348(3) 0.8496(5) 0.0488(14) Uani 1 1 d . . . . .
H45B H 0.557696 0.636049 0.905277 0.059 Uiso 1 1 calc R U . . .
C46B C 0.5224(4) 0.6059(2) 0.7605(4) 0.0405(12) Uani 1 1 d . . . . .
H46B H 0.459634 0.587603 0.754387 0.049 Uiso 1 1 calc R U . . .
C47B C 0.7323(6) 0.6966(4) 0.9580(6) 0.076(2) Uani 1 1 d . . . . .
H47D H 0.686100 0.725268 0.967239 0.114 Uiso 1 1 calc R U . . .
H47E H 0.792201 0.714947 0.951010 0.114 Uiso 1 1 calc R U . . .
H47F H 0.756938 0.671572 1.018657 0.114 Uiso 1 1 calc R U . . .
C48B C 0.4286(4) 0.4185(2) 0.5750(4) 0.0410(12) Uani 1 1 d . . . . .
H48B H 0.457523 0.399613 0.528003 0.049 Uiso 1 1 calc R U . . .
C49B C 0.3197(4) 0.4413(3) 0.5087(5) 0.0580(17) Uani 1 1 d . . . . .
H49D H 0.274920 0.410354 0.469448 0.087 Uiso 1 1 calc R U . . .
H49E H 0.325098 0.469587 0.459986 0.087 Uiso 1 1 calc R U . . .
H49F H 0.289366 0.458493 0.554170 0.087 Uiso 1 1 calc R U . . .
C50B C 0.4183(5) 0.3747(3) 0.6508(5) 0.0590(17) Uani 1 1 d . . . . .
H50D H 0.484051 0.354024 0.683122 0.089 Uiso 1 1 calc R U . . .
H50E H 0.361990 0.348367 0.612837 0.089 Uiso 1 1 calc R U . . .
H50F H 0.402066 0.393701 0.704939 0.089 Uiso 1 1 calc R U . . .
C51 C -0.0646(5) 0.3356(4) 0.9974(5) 0.067(2) Uani 1 1 d . . . . .
O51 O -0.1208(4) 0.3724(3) 1.0070(5) 0.098(2) Uani 1 1 d . . . . .
C52 C -0.0870(7) 0.2746(4) 0.9865(7) 0.096(3) Uani 1 1 d . . . . .
H52A H -0.131233 0.264620 1.023874 0.145 Uiso 1 1 calc R U . . .
H52B H -0.021330 0.253531 1.015922 0.145 Uiso 1 1 calc R U . . .
H52C H -0.123231 0.265123 0.912613 0.145 Uiso 1 1 calc R U . . .
O53 O 0.0285(3) 0.3473(2) 0.9925(4) 0.0630(12) Uani 1 1 d . . . . .
C54 C 0.0555(6) 0.4060(3) 0.9935(6) 0.074(2) Uani 1 1 d . . . . .
H54A H 0.064146 0.423438 1.060778 0.089 Uiso 1 1 calc R U . . .
H54B H 0.000055 0.426436 0.936700 0.089 Uiso 1 1 calc R U . . .
C55 C 0.1548(6) 0.4081(4) 0.9785(6) 0.081(3) Uani 1 1 d . . . . .
H55A H 0.147185 0.387268 0.915301 0.121 Uiso 1 1 calc R U . . .
H55B H 0.210552 0.391119 1.038759 0.121 Uiso 1 1 calc R U . . .
H55C H 0.172523 0.447374 0.971385 0.121 Uiso 1 1 calc R U . . .
C61 C 0.2109(5) 0.0585(3) 0.8464(5) 0.0546(15) Uani 1 1 d . . . . .
O61 O 0.2850(5) 0.0825(3) 0.9047(4) 0.108(2) Uani 1 1 d . . . . .
C62 C 0.1833(8) 0.0536(4) 0.7348(6) 0.094(3) Uani 1 1 d . . . . .
H62A H 0.235629 0.030629 0.722260 0.141 Uiso 1 1 calc R U . . .
H62B H 0.180894 0.091103 0.704910 0.141 Uiso 1 1 calc R U . . .
H62C H 0.114660 0.035655 0.702021 0.141 Uiso 1 1 calc R U . . .
O63 O 0.1445(4) 0.0326(3) 0.8788(4) 0.0763(15) Uani 1 1 d . . . . .
C64 C 0.1618(6) 0.0310(4) 0.9874(6) 0.077(2) Uani 1 1 d . . . . .
H64A H 0.225816 0.052515 1.027887 0.092 Uiso 1 1 calc R U . . .
H64B H 0.172890 -0.008422 1.011960 0.092 Uiso 1 1 calc R U . . .
C65 C 0.0754(7) 0.0543(5) 1.0062(7) 0.100(3) Uani 1 1 d . . . . .
H65A H 0.089514 0.051505 1.080600 0.149 Uiso 1 1 calc R U . . .
H65B H 0.011650 0.033319 0.965901 0.149 Uiso 1 1 calc R U . . .
H65C H 0.066098 0.093902 0.984977 0.149 Uiso 1 1 calc R U . . .

loop_
_atom_site_aniso_label
_atom_site_aniso_U_11
_atom_site_aniso_U_22
_atom_site_aniso_U_33
_atom_site_aniso_U_23
_atom_site_aniso_U_13
_atom_site_aniso_U_12
N1A 0.045(2) 0.026(2) 0.028(2) 0.0005(16) 0.0196(18) 0.0001(17)
C2A 0.045(3) 0.029(3) 0.029(2) 0.000(2) 0.019(2) 0.010(2)
O2A 0.065(2) 0.039(2) 0.043(2) 0.0004(17) 0.038(2) 0.0051(18)
N3A 0.041(2) 0.028(2) 0.031(2) 0.0009(17) 0.0214(19) 0.0023(18)
C4A 0.033(2) 0.028(3) 0.031(2) -0.001(2) 0.013(2) 0.001(2)
O4A 0.052(2) 0.0315(19) 0.043(2) 0.0023(17) 0.0301(18) -0.0023(16)
N5A 0.035(2) 0.031(2) 0.027(2) 0.0005(17) 0.0171(17) -0.0010(17)
C6A 0.031(2) 0.028(2) 0.028(2) -0.0016(19) 0.015(2) -0.0030(19)
C7A 0.031(2) 0.027(2) 0.032(2) 0.0011(19) 0.015(2) 0.0041(19)
N8A 0.030(2) 0.033(2) 0.027(2) 0.0032(17) 0.0116(16) 0.0004(17)
C9A 0.040(3) 0.031(3) 0.026(2) 0.000(2) 0.016(2) 0.003(2)
O9A 0.0368(19) 0.047(2) 0.0354(19) 0.0033(17) 0.0164(15) -0.0101(17)
N10A 0.039(2) 0.040(2) 0.025(2) 0.0039(18) 0.0124(18) 0.0038(19)
C11A 0.030(2) 0.037(3) 0.031(3) -0.002(2) 0.012(2) 0.005(2)
O11A 0.0330(19) 0.059(3) 0.0335(19) -0.0001(18) 0.0098(16) 0.0061(17)
N12A 0.028(2) 0.037(2) 0.030(2) -0.0001(18) 0.0128(17) 0.0016(17)
C13A 0.031(2) 0.032(3) 0.032(3) -0.003(2) 0.015(2) -0.003(2)
C14A 0.039(3) 0.025(2) 0.032(2) 0.000(2) 0.019(2) 0.002(2)
C15A 0.035(2) 0.025(2) 0.030(2) -0.0014(19) 0.018(2) -0.0005(19)
C16A 0.037(2) 0.025(2) 0.026(2) 0.0029(19) 0.016(2) 0.002(2)
N17A 0.039(2) 0.027(2) 0.028(2) 0.0013(16) 0.0156(17) 0.0035(17)
C18A 0.042(3) 0.034(3) 0.031(2) 0.005(2) 0.019(2) 0.012(2)
C19A 0.034(2) 0.036(3) 0.028(2) 0.000(2) 0.015(2) 0.010(2)
C20A 0.039(3) 0.028(3) 0.032(3) 0.000(2) 0.016(2) 0.004(2)
C21A 0.041(3) 0.036(3) 0.037(3) -0.005(2) 0.018(2) 0.000(2)
C22A 0.076(4) 0.031(3) 0.068(4) -0.009(3) 0.044(4) -0.013(3)
C23A 0.081(5) 0.028(3) 0.094(5) -0.005(3) 0.053(4) 0.012(3)
C24A 0.055(4) 0.049(4) 0.086(5) -0.008(4) 0.039(4) 0.012(3)
C25A 0.040(3) 0.038(3) 0.056(3) -0.006(3) 0.023(3) -0.001(2)
C26A 0.048(3) 0.041(3) 0.025(2) 0.005(2) 0.013(2) 0.006(2)
C27A 0.054(3) 0.048(3) 0.030(3) -0.004(2) 0.016(2) -0.009(3)
C28A 0.070(4) 0.076(5) 0.036(3) -0.010(3) 0.027(3) -0.030(4)
C29A 0.093(6) 0.090(6) 0.043(4) 0.024(4) 0.019(4) -0.011(5)
C30A 0.083(5) 0.092(6) 0.053(4) 0.035(4) 0.018(4) 0.027(5)
C31A 0.074(4) 0.064(4) 0.041(3) 0.014(3) 0.020(3) 0.019(4)
C32A 0.030(2) 0.031(3) 0.035(3) 0.000(2) 0.016(2) 0.001(2)
C33A 0.033(3) 0.059(4) 0.039(3) -0.014(3) 0.013(2) 0.001(3)
C34A 0.029(3) 0.072(4) 0.050(3) -0.008(3) 0.010(2) 0.011(3)
C35A 0.031(3) 0.042(3) 0.053(3) 0.006(3) 0.020(2) 0.007(2)
Cl1A 0.0435(7) 0.0462(8) 0.0792(11) -0.0012(8) 0.0235(7) 0.0142(6)
C36A 0.042(3) 0.044(3) 0.060(4) -0.021(3) 0.012(3) 0.007(3)
C37A 0.032(3) 0.042(3) 0.063(4) -0.015(3) 0.012(3) 0.004(2)
S38A 0.0420(6) 0.0299(6) 0.0296(6) 0.0041(5) 0.0165(5) 0.0027(5)
O39A 0.0441(19) 0.043(2) 0.0330(18) 0.0069(16) 0.0220(15) -0.0018(16)
O40A 0.057(2) 0.0296(19) 0.040(2) 0.0045(17) 0.0179(18) 0.0095(17)
C41A 0.042(3) 0.030(3) 0.031(3) 0.002(2) 0.018(2) 0.000(2)
C42A 0.047(3) 0.044(3) 0.030(3) -0.003(2) 0.013(2) 0.007(2)
C43A 0.050(3) 0.037(3) 0.040(3) -0.003(3) 0.005(3) 0.002(3)
C44A 0.056(4) 0.041(3) 0.042(3) 0.007(3) 0.002(3) -0.002(3)
C45A 0.038(3) 0.056(4) 0.058(4) 0.012(3) 0.013(3) 0.004(3)
C46A 0.042(3) 0.047(3) 0.035(3) 0.003(2) 0.015(2) 0.008(3)
C47A 0.049(4) 0.055(4) 0.091(5) 0.003(4) -0.003(4) -0.011(3)
C48A 0.071(6) 0.028(4) 0.025(3) 0.000(2) 0.018(3) 0.015(3)
C49A 0.049(5) 0.046(6) 0.062(6) -0.026(5) 0.010(5) -0.003(4)
C50A 0.088(7) 0.036(4) 0.072(6) -0.008(4) 0.059(6) 0.002(4)
N1B 0.035(2) 0.036(2) 0.035(2) 0.0088(19) 0.0189(18) 0.0037(18)
C2B 0.039(3) 0.030(3) 0.037(3) 0.003(2) 0.016(2) 0.002(2)
O2B 0.0422(19) 0.044(2) 0.044(2) 0.0148(18) 0.0193(17) 0.0008(17)
N3B 0.033(2) 0.037(2) 0.038(2) 0.005(2) 0.0134(19) 0.0010(19)
C4B 0.037(3) 0.039(3) 0.030(3) 0.004(2) 0.011(2) 0.000(2)
O4B 0.044(2) 0.062(3) 0.039(2) 0.0185(19) 0.0105(18) 0.0053(19)
N5B 0.033(2) 0.038(2) 0.030(2) 0.0117(18) 0.0123(18) 0.0040(18)
C6B 0.042(3) 0.035(3) 0.027(2) 0.010(2) 0.017(2) 0.003(2)
C7B 0.030(2) 0.035(3) 0.032(3) 0.004(2) 0.016(2) 0.008(2)
N8B 0.037(2) 0.038(2) 0.026(2) 0.0062(18) 0.0147(17) 0.0055(19)
C9B 0.032(2) 0.040(3) 0.037(3) 0.009(2) 0.018(2) 0.007(2)
O9B 0.045(2) 0.048(2) 0.0320(19) 0.0069(17) 0.0187(16) 0.0090(17)
N10B 0.041(2) 0.037(2) 0.033(2) 0.0086(19) 0.0207(19) 0.0104(19)
C11B 0.040(3) 0.036(3) 0.033(3) 0.003(2) 0.018(2) 0.002(2)
O11B 0.062(2) 0.043(2) 0.040(2) 0.0011(18) 0.0245(19) 0.0086(19)
N12B 0.050(2) 0.035(2) 0.028(2) 0.0023(18) 0.0219(19) 0.002(2)
C13B 0.038(3) 0.036(3) 0.031(3) 0.004(2) 0.016(2) 0.005(2)
C14B 0.032(2) 0.037(3) 0.030(2) 0.009(2) 0.013(2) 0.004(2)
C15B 0.030(2) 0.038(3) 0.038(3) 0.006(2) 0.016(2) 0.003(2)
C16B 0.033(3) 0.044(3) 0.031(3) 0.006(2) 0.014(2) 0.007(2)
N17B 0.036(2) 0.035(2) 0.038(2) 0.0090(19) 0.0196(19) 0.0048(18)
C18B 0.041(3) 0.039(3) 0.029(2) 0.009(2) 0.020(2) 0.005(2)
C19B 0.042(3) 0.033(3) 0.029(2) 0.005(2) 0.018(2) 0.004(2)
C20B 0.036(3) 0.043(3) 0.032(3) -0.008(2) 0.016(2) -0.004(2)
C21B 0.043(3) 0.042(3) 0.059(4) -0.004(3) 0.021(3) 0.000(3)
C22B 0.042(3) 0.071(5) 0.055(4) -0.007(3) 0.022(3) 0.003(3)
C23B 0.040(3) 0.084(5) 0.041(3) -0.010(3) 0.019(2) -0.017(3)
C24B 0.055(4) 0.065(4) 0.043(3) 0.001(3) 0.025(3) -0.015(3)
C25B 0.043(3) 0.049(4) 0.039(3) 0.002(3) 0.018(2) -0.001(3)
C26B 0.039(3) 0.039(3) 0.038(3) 0.009(2) 0.022(2) 0.009(2)
C27B 0.049(3) 0.043(3) 0.039(3) 0.007(2) 0.027(3) 0.008(3)
C28B 0.068(4) 0.037(3) 0.049(3) 0.003(3) 0.032(3) 0.008(3)
C29B 0.059(4) 0.038(3) 0.061(4) 0.014(3) 0.029(3) 0.015(3)
C30B 0.038(3) 0.063(4) 0.059(4) 0.025(3) 0.012(3) 0.018(3)
C31B 0.036(3) 0.049(3) 0.049(3) 0.011(3) 0.015(3) 0.006(3)
C32B 0.038(3) 0.039(3) 0.029(3) 0.007(2) 0.017(2) 0.006(2)
C33B 0.045(3) 0.048(3) 0.037(3) -0.005(2) 0.019(2) -0.003(3)
C34B 0.055(4) 0.075(4) 0.030(3) 0.004(3) 0.024(3) -0.002(3)
C35B 0.043(3) 0.056(4) 0.044(3) 0.011(3) 0.021(3) 0.004(3)
Cl1B 0.0534(9) 0.1031(14) 0.0636(10) 0.0080(10) 0.0371(8) -0.0046(9)
C36B 0.040(3) 0.089(5) 0.036(3) 0.004(3) 0.012(3) -0.007(3)
C37B 0.042(3) 0.077(4) 0.031(3) -0.005(3) 0.016(2) -0.005(3)
S38B 0.0393(6) 0.0387(7) 0.0352(6) 0.0111(5) 0.0178(5) 0.0109(6)
O39B 0.061(2) 0.048(2) 0.042(2) 0.0198(18) 0.0272(19) 0.0168(19)
O40B 0.0349(18) 0.050(2) 0.050(2) 0.0049(19) 0.0163(16) 0.0124(17)
C41B 0.038(3) 0.037(3) 0.041(3) 0.010(2) 0.020(2) 0.008(2)
C42B 0.049(3) 0.043(3) 0.056(4) 0.006(3) 0.032(3) 0.004(3)
C43B 0.041(3) 0.050(4) 0.069(4) -0.002(3) 0.023(3) 0.000(3)
C44B 0.049(3) 0.048(4) 0.048(3) 0.000(3) 0.010(3) 0.004(3)
C45B 0.055(3) 0.051(4) 0.045(3) -0.001(3) 0.025(3) 0.001(3)
C46B 0.042(3) 0.044(3) 0.042(3) -0.001(2) 0.022(2) -0.001(2)
C47B 0.074(5) 0.070(5) 0.069(5) -0.014(4) 0.013(4) 0.000(4)
C48B 0.038(3) 0.041(3) 0.048(3) 0.006(3) 0.021(2) 0.005(2)
C49B 0.044(3) 0.062(4) 0.060(4) 0.001(3) 0.012(3) 0.001(3)
C50B 0.057(4) 0.057(4) 0.067(4) 0.013(3) 0.028(3) -0.011(3)
C51 0.049(4) 0.110(7) 0.039(4) 0.002(4) 0.014(3) -0.016(4)
O51 0.071(3) 0.148(6) 0.091(4) -0.040(4) 0.047(3) -0.008(4)
C52 0.097(6) 0.104(7) 0.071(5) 0.024(5) 0.015(5) -0.045(6)
O53 0.053(2) 0.068(3) 0.070(3) 0.013(3) 0.026(2) -0.005(2)
C54 0.083(5) 0.073(5) 0.058(4) 0.010(4) 0.020(4) -0.023(4)
C55 0.075(5) 0.114(7) 0.057(4) 0.002(5) 0.030(4) -0.037(5)
C61 0.060(4) 0.049(4) 0.057(4) 0.000(3) 0.025(3) 0.001(3)
O61 0.110(5) 0.144(6) 0.071(4) -0.001(4) 0.037(3) -0.050(5)
C62 0.135(8) 0.087(6) 0.084(6) -0.025(5) 0.069(6) -0.040(6)
O63 0.072(3) 0.103(4) 0.065(3) -0.003(3) 0.038(3) -0.019(3)
C64 0.075(5) 0.098(6) 0.067(5) 0.004(5) 0.039(4) 0.000(5)
C65 0.105(7) 0.126(8) 0.090(6) 0.016(6) 0.062(6) 0.015(6)

loop_
_atom_type_symbol
_atom_type_description
_atom_type_scat_dispersion_real
_atom_type_scat_dispersion_imag
_atom_type_scat_source
C C 0.0181 0.0091 'International Tables Vol C Tables 4.2.6.8 and 6.1.1.4'
H H 0.0000 0.0000 'International Tables Vol C Tables 4.2.6.8 and 6.1.1.4'
Cl Cl 0.3639 0.7018 'International Tables Vol C Tables 4.2.6.8 and 6.1.1.4'
N N 0.0311 0.0180 'International Tables Vol C Tables 4.2.6.8 and 6.1.1.4'
O O 0.0492 0.0322 'International Tables Vol C Tables 4.2.6.8 and 6.1.1.4'
S S 0.3331 0.5567 'International Tables Vol C Tables 4.2.6.8 and 6.1.1.4'

loop_
_geom_angle_atom_site_label_1
_geom_angle_atom_site_label_2
_geom_angle_atom_site_label_3
_geom_angle
_geom_angle_site_symmetry_1
_geom_angle_site_symmetry_3
_geom_angle_publ_flag
C2A N1A N5A 108.2(4) . . ?
C2A N1A C16A 121.2(4) . . ?
N5A N1A C16A 114.4(3) . . ?
O2A C2A N1A 126.6(5) . . ?
O2A C2A N3A 127.9(4) . . ?
N1A C2A N3A 105.5(4) . . ?
C2A N3A C4A 110.8(4) . . ?
C2A N3A C20A 126.7(4) . . ?
C4A N3A C20A 122.1(4) . . ?
O4A C4A N5A 127.1(4) . . ?
O4A C4A N3A 127.8(4) . . ?
N5A C4A N3A 105.1(4) . . ?
C4A N5A N1A 109.3(4) . . ?
C4A N5A C6A 124.8(4) . . ?
N1A N5A C6A 117.1(4) . . ?
N5A C6A C19A 111.0(4) . . ?
N5A C6A C7A 110.2(4) . . ?
C19A C6A C7A 111.5(4) . . ?
N8A C7A C15A 106.0(4) . . ?
N8A C7A C6A 113.6(4) . . ?
C15A C7A C6A 108.7(4) . . ?
C9A N8A N12A 105.3(4) . . ?
C9A N8A C7A 119.9(4) . . ?
N12A N8A C7A 110.2(4) . . ?
O9A C9A N10A 127.7(4) . . ?
O9A C9A N8A 126.2(4) . . ?
N10A C9A N8A 106.1(4) . . ?
C9A N10A C11A 111.1(4) . . ?
C9A N10A C26A 124.5(4) . . ?
C11A N10A C26A 124.4(4) . . ?
O11A C11A N12A 128.1(5) . . ?
O11A C11A N10A 127.1(5) . . ?
N12A C11A N10A 104.8(4) . . ?
C11A N12A N8A 111.1(4) . . ?
C11A N12A C13A 123.5(4) . . ?
N8A N12A C13A 119.0(4) . . ?
N12A C13A C14A 107.8(4) . . ?
N12A C13A C32A 112.3(4) . . ?
C14A C13A C32A 112.0(4) . . ?
C15A C14A C13A 124.4(4) . . ?
C14A C15A C16A 118.8(4) . . ?
C14A C15A C7A 122.6(4) . . ?
C16A C15A C7A 116.6(4) . . ?
N17A C16A N1A 111.0(4) . . ?
N17A C16A C15A 116.4(4) . . ?
N1A C16A C15A 106.4(4) . . ?
C16A N17A C18A 120.5(4) . . ?
C16A N17A S38A 116.9(3) . . ?
C18A N17A S38A 117.9(3) . . ?
N17A C18A C19A 113.1(4) . . ?
N17A C18A C48A 115.5(5) . . ?
C19A C18A C48A 113.4(5) . . ?
N17A C18A C48' 106.6(17) . . ?
C19A C18A C48' 118.9(19) . . ?
C6A C19A C18A 119.2(4) . . ?
C21A C20A C25A 121.7(5) . . ?
C21A C20A N3A 118.3(4) . . ?
C25A C20A N3A 119.9(5) . . ?
C20A C21A C22A 118.4(5) . . ?
C23A C22A C21A 120.6(6) . . ?
C22A C23A C24A 120.1(6) . . ?
C23A C24A C25A 120.5(5) . . ?
C20A C25A C24A 118.6(5) . . ?
C27A C26A C31A 121.2(5) . . ?
C27A C26A N10A 119.5(5) . . ?
C31A C26A N10A 119.3(5) . . ?
C26A C27A C28A 118.3(6) . . ?
C29A C28A C27A 120.0(6) . . ?
C30A C29A C28A 120.8(6) . . ?
C31A C30A C29A 119.9(7) . . ?
C30A C31A C26A 119.8(6) . . ?
C33A C32A C37A 118.3(5) . . ?
C33A C32A C13A 119.4(5) . . ?
C37A C32A C13A 122.2(4) . . ?
C32A C33A C34A 121.4(5) . . ?
C35A C34A C33A 118.6(5) . . ?
C36A C35A C34A 121.3(5) . . ?
C36A C35A Cl1A 119.2(5) . . ?
C34A C35A Cl1A 119.5(4) . . ?
C35A C36A C37A 119.3(5) . . ?
C36A C37A C32A 121.0(5) . . ?
O40A S38A O39A 120.2(2) . . ?
O40A S38A N17A 106.1(2) . . ?
O39A S38A N17A 105.8(2) . . ?
O40A S38A C41A 108.4(2) . . ?
O39A S38A C41A 108.0(2) . . ?
N17A S38A C41A 107.9(2) . . ?
C42A C41A C46A 120.8(5) . . ?
C42A C41A S38A 119.5(4) . . ?
C46A C41A S38A 119.6(4) . . ?
C43A C42A C41A 118.9(5) . . ?
C42A C43A C44A 121.9(6) . . ?
C43A C44A C45A 117.6(6) . . ?
C43A C44A C47A 121.4(6) . . ?
C45A C44A C47A 121.1(6) . . ?
C46A C45A C44A 121.8(5) . . ?
C45A C46A C41A 119.0(5) . . ?
C49A C48A C50A 109.8(6) . . ?
C49A C48A C18A 112.2(7) . . ?
C50A C48A C18A 107.7(7) . . ?
C49' C48' C50' 109(2) . . ?
C49' C48' C18A 114(4) . . ?
C50' C48' C18A 117(4) . . ?
C2B N1B N5B 107.7(4) . . ?
C2B N1B C16B 119.1(4) . . ?
N5B N1B C16B 116.4(4) . . ?
O2B C2B N3B 129.4(5) . . ?
O2B C2B N1B 124.9(5) . . ?
N3B C2B N1B 105.6(4) . . ?
C2B N3B C4B 110.7(4) . . ?
C2B N3B C20B 123.4(4) . . ?
C4B N3B C20B 125.7(4) . . ?
O4B C4B N5B 126.6(5) . . ?
O4B C4B N3B 127.8(5) . . ?
N5B C4B N3B 105.6(4) . . ?
C4B N5B N1B 109.0(4) . . ?
C4B N5B C6B 124.6(4) . . ?
N1B N5B C6B 115.9(4) . . ?
N5B C6B C7B 110.3(4) . . ?
N5B C6B C19B 110.8(4) . . ?
C7B C6B C19B 111.1(4) . . ?
N8B C7B C15B 107.2(4) . . ?
N8B C7B C6B 114.0(4) . . ?
C15B C7B C6B 109.4(4) . . ?
C9B N8B N12B 105.1(4) . . ?
C9B N8B C7B 119.7(4) . . ?
N12B N8B C7B 110.0(4) . . ?
O9B C9B N10B 127.3(5) . . ?
O9B C9B N8B 125.6(5) . . ?
N10B C9B N8B 107.0(4) . . ?
C9B N10B C11B 110.3(4) . . ?
C9B N10B C26B 124.7(4) . . ?
C11B N10B C26B 124.4(4) . . ?
O11B C11B N12B 127.3(5) . . ?
O11B C11B N10B 127.5(5) . . ?
N12B C11B N10B 105.2(4) . . ?
C11B N12B N8B 110.3(4) . . ?
C11B N12B C13B 122.6(4) . . ?
N8B N12B C13B 118.3(4) . . ?
N12B C13B C14B 107.4(4) . . ?
N12B C13B C32B 114.7(4) . . ?
C14B C13B C32B 111.4(4) . . ?
C15B C14B C13B 124.0(5) . . ?
C14B C15B C16B 117.7(5) . . ?
C14B C15B C7B 122.9(5) . . ?
C16B C15B C7B 116.2(4) . . ?
N17B C16B N1B 111.5(4) . . ?
N17B C16B C15B 117.5(4) . . ?
N1B C16B C15B 104.7(4) . . ?
C16B N17B C18B 120.4(4) . . ?
C16B N17B S38B 116.8(3) . . ?
C18B N17B S38B 116.8(3) . . ?
N17B C18B C19B 111.4(4) . . ?
N17B C18B C48B 109.3(4) . . ?
C19B C18B C48B 118.8(4) . . ?
C6B C19B C18B 119.9(4) . . ?
C21B C20B C25B 120.5(5) . . ?
C21B C20B N3B 120.0(5) . . ?
C25B C20B N3B 119.5(5) . . ?
C20B C21B C22B 119.7(6) . . ?
C21B C22B C23B 120.4(6) . . ?
C22B C23B C24B 119.5(5) . . ?
C25B C24B C23B 120.3(6) . . ?
C24B C25B C20B 119.6(6) . . ?
C27B C26B C31B 121.5(5) . . ?
C27B C26B N10B 119.5(5) . . ?
C31B C26B N10B 118.9(5) . . ?
C26B C27B C28B 119.1(5) . . ?
C29B C28B C27B 120.3(6) . . ?
C28B C29B C30B 120.6(6) . . ?
C29B C30B C31B 120.2(6) . . ?
C26B C31B C30B 118.2(6) . . ?
C33B C32B C37B 118.2(5) . . ?
C33B C32B C13B 121.1(5) . . ?
C37B C32B C13B 120.7(5) . . ?
C32B C33B C34B 121.8(5) . . ?
C35B C34B C33B 118.9(5) . . ?
C34B C35B C36B 121.3(5) . . ?
C34B C35B Cl1B 119.5(4) . . ?
C36B C35B Cl1B 119.2(5) . . ?
C35B C36B C37B 118.8(5) . . ?
C32B C37B C36B 121.0(5) . . ?
O40B S38B O39B 119.9(2) . . ?
O40B S38B N17B 106.8(2) . . ?
O39B S38B N17B 105.5(2) . . ?
O40B S38B C41B 106.8(2) . . ?
O39B S38B C41B 107.8(3) . . ?
N17B S38B C41B 109.9(2) . . ?
C42B C41B C46B 119.9(5) . . ?
C42B C41B S38B 120.0(4) . . ?
C46B C41B S38B 120.0(4) . . ?
C43B C42B C41B 119.3(5) . . ?
C44B C43B C42B 121.9(6) . . ?
C43B C44B C45B 117.9(6) . . ?
C43B C44B C47B 121.9(6) . . ?
C45B C44B C47B 120.2(6) . . ?
C46B C45B C44B 121.7(6) . . ?
C45B C46B C41B 119.1(5) . . ?
C50B C48B C49B 108.5(5) . . ?
C50B C48B C18B 111.0(5) . . ?
C49B C48B C18B 111.1(5) . . ?
O51 C51 O53 122.0(8) . . ?
O51 C51 C52 126.7(7) . . ?
O53 C51 C52 111.3(8) . . ?
C51 O53 C54 116.6(6) . . ?
O53 C54 C55 106.6(7) . . ?
O61 C61 O63 121.8(6) . . ?
O61 C61 C62 124.6(7) . . ?
O63 C61 C62 113.6(6) . . ?
C61 O63 C64 121.3(6) . . ?
O63 C64 C65 112.2(7) . . ?

loop_
_geom_bond_atom_site_label_1
_geom_bond_atom_site_label_2
_geom_bond_distance
_geom_bond_site_symmetry_2
_geom_bond_publ_flag
N1A C2A 1.381(6) . ?
N1A N5A 1.423(5) . ?
N1A C16A 1.494(6) . ?
C2A O2A 1.211(6) . ?
C2A N3A 1.398(6) . ?
N3A C4A 1.404(6) . ?
N3A C20A 1.431(6) . ?
C4A O4A 1.208(6) . ?
C4A N5A 1.370(6) . ?
N5A C6A 1.451(6) . ?
C6A C19A 1.533(6) . ?
C6A C7A 1.537(6) . ?
C7A N8A 1.479(6) . ?
C7A C15A 1.522(6) . ?
N8A C9A 1.410(6) . ?
N8A N12A 1.418(5) . ?
C9A O9A 1.215(6) . ?
C9A N10A 1.376(6) . ?
N10A C11A 1.407(6) . ?
N10A C26A 1.435(6) . ?
C11A O11A 1.212(6) . ?
C11A N12A 1.350(6) . ?
N12A C13A 1.474(6) . ?
C13A C14A 1.503(7) . ?
C13A C32A 1.511(7) . ?
C14A C15A 1.328(7) . ?
C15A C16A 1.517(6) . ?
C16A N17A 1.454(6) . ?
N17A C18A 1.479(6) . ?
N17A S38A 1.655(4) . ?
C18A C19A 1.542(7) . ?
C18A C48A 1.563(8) . ?
C18A C48' 1.58(2) . ?
C20A C21A 1.372(7) . ?
C20A C25A 1.379(7) . ?
C21A C22A 1.396(8) . ?
C22A C23A 1.363(9) . ?
C23A C24A 1.371(9) . ?
C24A C25A 1.387(8) . ?
C26A C27A 1.388(8) . ?
C26A C31A 1.389(8) . ?
C27A C28A 1.398(8) . ?
C28A C29A 1.383(11) . ?
C29A C30A 1.380(11) . ?
C30A C31A 1.367(9) . ?
C32A C33A 1.379(7) . ?
C32A C37A 1.390(7) . ?
C33A C34A 1.392(8) . ?
C34A C35A 1.376(8) . ?
C35A C36A 1.371(8) . ?
C35A Cl1A 1.740(5) . ?
C36A C37A 1.385(8) . ?
S38A O40A 1.426(4) . ?
S38A O39A 1.427(3) . ?
S38A C41A 1.759(5) . ?
C41A C42A 1.391(7) . ?
C41A C46A 1.392(7) . ?
C42A C43A 1.381(8) . ?
C43A C44A 1.396(9) . ?
C44A C45A 1.397(9) . ?
C44A C47A 1.503(9) . ?
C45A C46A 1.380(8) . ?
C48A C49A 1.527(10) . ?
C48A C50A 1.537(10) . ?
C48' C49' 1.54(2) . ?
C48' C50' 1.54(2) . ?
N1B C2B 1.393(6) . ?
N1B N5B 1.425(5) . ?
N1B C16B 1.473(6) . ?
C2B O2B 1.213(6) . ?
C2B N3B 1.389(6) . ?
N3B C4B 1.403(6) . ?
N3B C20B 1.445(6) . ?
C4B O4B 1.203(6) . ?
C4B N5B 1.374(6) . ?
N5B C6B 1.469(6) . ?
C6B C7B 1.531(7) . ?
C6B C19B 1.537(7) . ?
C7B N8B 1.480(6) . ?
C7B C15B 1.525(7) . ?
N8B C9B 1.400(6) . ?
N8B N12B 1.434(6) . ?
C9B O9B 1.216(6) . ?
C9B N10B 1.392(7) . ?
N10B C11B 1.409(6) . ?
N10B C26B 1.437(7) . ?
C11B O11B 1.203(6) . ?
C11B N12B 1.366(7) . ?
N12B C13B 1.454(6) . ?
C13B C14B 1.508(7) . ?
C13B C32B 1.519(7) . ?
C14B C15B 1.341(7) . ?
C15B C16B 1.515(8) . ?
C16B N17B 1.459(6) . ?
N17B C18B 1.504(6) . ?
N17B S38B 1.658(4) . ?
C18B C19B 1.538(7) . ?
C18B C48B 1.541(8) . ?
C20B C21B 1.376(8) . ?
C20B C25B 1.382(8) . ?
C21B C22B 1.381(8) . ?
C22B C23B 1.382(10) . ?
C23B C24B 1.384(9) . ?
C24B C25B 1.380(8) . ?
C26B C27B 1.376(8) . ?
C26B C31B 1.391(7) . ?
C27B C28B 1.396(8) . ?
C28B C29B 1.363(9) . ?
C29B C30B 1.384(9) . ?
C30B C31B 1.398(8) . ?
C32B C33B 1.371(7) . ?
C32B C37B 1.389(7) . ?
C33B C34B 1.388(8) . ?
C34B C35B 1.373(8) . ?
C35B C36B 1.373(8) . ?
C35B Cl1B 1.739(5) . ?
C36B C37B 1.397(8) . ?
S38B O40B 1.431(4) . ?
S38B O39B 1.438(4) . ?
S38B C41B 1.756(6) . ?
C41B C42B 1.391(8) . ?
C41B C46B 1.404(7) . ?
C42B C43B 1.379(9) . ?
C43B C44B 1.379(9) . ?
C44B C45B 1.399(9) . ?
C44B C47B 1.518(9) . ?
C45B C46B 1.372(8) . ?
C48B C50B 1.531(8) . ?
C48B C49B 1.533(8) . ?
C51 O51 1.215(10) . ?
C51 O53 1.356(8) . ?
C51 C52 1.479(13) . ?
O53 C54 1.443(9) . ?
C54 C55 1.480(10) . ?
C61 O61 1.180(8) . ?
C61 O63 1.330(8) . ?
C61 C62 1.456(10) . ?
O63 C64 1.438(8) . ?
C64 C65 1.440(10) . ?
